data_4116469
loop_
_publ_author_name
'Marilyn M. Olmstead'
'David A. Costa'
'Kalyani Maitra'
'Bruce C. Noll'
'Shane L. Phillips'
'Pamela M. Van Calcar'
'Alan L. Balch'

_publ_contact_author
; Dr. Alan L. Balch
  Department of Chemistry
  University of California
  Davis, CA 95616
  USA
;
_publ_contact_author_email balch@indigo.ucdavis.edu
_publ_contact_author_fax 530-752-8995
_publ_contact_author_phone 530-752-0941
_publ_section_title
;
 Interaction of Curved and Flat Molecular Surfaces. The Structures of
 Crystalline Compounds Composed of Fullerene (C60, C60O, C70, and C120O)
 and Metal Octaethylporphyrin Units
;
_journal_name_full 'Journal of the American Chemical Society'
_journal_page_first 7090
_journal_page_last 7097
_journal_paper_doi 10.1021/ja990618c
_journal_volume 121
_journal_year 1999
_chemical_formula_moiety C60,Co(OEP),CHCl3
_chemical_formula_sum 'C133 H89 Cl3 Co2 N8'
_chemical_formula_weight 2023.33
_chemical_name_common C~60~^.^2Co(OEP)^.^CHCl~3~
_chemical_name_systematic
; 
 ? 
;
_space_group_IT_number 19
_symmetry_cell_setting orthorhombic
_symmetry_space_group_name_Hall 'P 2ac 2ab'
_symmetry_space_group_name_H-M 'P 21 21 21'
_atom_sites_solution_hydrogens geom
_atom_sites_solution_primary direct
_atom_sites_solution_secondary difmap
_audit_creation_method SHELXL
_cell_angle_alpha 90.00
_cell_angle_beta 90.00
_cell_angle_gamma 90.00
_cell_formula_units_Z 4
_cell_length_a 14.841(8)
_cell_length_b 21.055(16)
_cell_length_c 29.308(16)
_cell_measurement_reflns_used 6177
_cell_measurement_temperature 154(2)
_cell_measurement_theta_max 56.72
_cell_measurement_theta_min 0
_cell_volume 9158(10)
_computing_cell_refinement 'Siemens SAINT'
_computing_data_collection 'Siemens SMART'
_computing_data_reduction 'Siemens SAINT'
_computing_molecular_graphics 'Siemens SHELXTL'
_computing_publication_material 'Siemens SHELXTL'
_computing_structure_refinement 'SHELXTL v.5 (Sheldrick, 1994)'
_computing_structure_solution 'SHELXTL v.5 (Sheldrick, 1994)'
_diffrn_ambient_temperature 154(2)
_diffrn_measurement_device 'Siemens SMART'
_diffrn_measurement_method '0.3 \w scans'
_diffrn_radiation_monochromator graphite
_diffrn_radiation_source 'normal-focus sealed tube'
_diffrn_radiation_type MoK\a
_diffrn_radiation_wavelength 0.71073
_diffrn_reflns_av_R_equivalents 0.1047
_diffrn_reflns_av_sigmaI/netI 0.1219
_diffrn_reflns_limit_h_max 19
_diffrn_reflns_limit_h_min -18
_diffrn_reflns_limit_k_max 28
_diffrn_reflns_limit_k_min -23
_diffrn_reflns_limit_l_max 38
_diffrn_reflns_limit_l_min -37
_diffrn_reflns_number 42970
_diffrn_reflns_theta_max 24.00
_diffrn_reflns_theta_min 1.19
_diffrn_standards_decay_% 'no decay observed'
_diffrn_standards_number '50 frames remeasured on completion'
_exptl_absorpt_coefficient_mu 0.515
_exptl_absorpt_correction_T_max 0.977
_exptl_absorpt_correction_T_min 0.951
_exptl_absorpt_correction_type multi-scan
_exptl_absorpt_process_details 'Blessing, R. H., Acta Cryst. (1995) A51, 33-38'
_exptl_crystal_colour 'dark purple'
_exptl_crystal_density_diffrn 1.467
_exptl_crystal_description needle
_exptl_crystal_F_000 4192
_exptl_crystal_size_max 0.56
_exptl_crystal_size_mid 0.11
_exptl_crystal_size_min 0.06
_refine_diff_density_max 0.984
_refine_diff_density_min -0.726
_refine_diff_density_rms 0.095
_refine_ls_abs_structure_details 'Flack H D (1983), Acta Cryst. A39, 876-881'
_refine_ls_abs_structure_Flack 0.48(2)
_refine_ls_extinction_method none
_refine_ls_goodness_of_fit_all 1.109
_refine_ls_goodness_of_fit_obs 1.212
_refine_ls_hydrogen_treatment riding
_refine_ls_matrix_type full
_refine_ls_number_parameters 1325
_refine_ls_number_reflns 14288
_refine_ls_number_restraints 648
_refine_ls_restrained_S_all 1.112
_refine_ls_restrained_S_obs 1.187
_refine_ls_R_factor_all 0.1299
_refine_ls_R_factor_obs 0.0823
_refine_ls_shift/esd_max 0.853
_refine_ls_shift/esd_mean 0.022
_refine_ls_structure_factor_coef Fsqd
_refine_ls_weighting_details 'w=1/[\s^2^(Fo^2^)+(0.0758P)^2^+8.8594P] where P=(Fo^2^+2Fc^2^)/3'
_refine_ls_weighting_scheme calc
_refine_ls_wR_factor_all 0.1969
_refine_ls_wR_factor_obs 0.1711
_reflns_number_observed 9646
_reflns_number_total 14298
_reflns_observed_criterion >2sigma(I)
_cod_data_source_file ja990618c_1.cif
_cod_data_source_block bc99
_cod_depositor_comments
;
The following automatic conversions were performed:

'_refine_ls_weighting_scheme' value 'calc
w=1/[\s^2^(Fo^2^)+(0.0758P)^2^+8.8594P] where P=(Fo^2^+2Fc^2^)/3' was
changed to 'calc'. New tag '_refine_ls_weighting_details' was
created. The value of the new tag was set to
'w=1/[\s^2^(Fo^2^)+(0.0758P)^2^+8.8594P] where P=(Fo^2^+2Fc^2^)/3'.

Automatic conversion script
Id: cif_fix_values 3143 2015-03-26 13:38:13Z robertas 
;
_cod_original_cell_volume 9158.1(98)
_cod_database_code 4116469

loop_
_symmetry_equiv_pos_as_xyz
'x, y, z'
'-x+1/2, -y, z+1/2'
'-x, y+1/2, -z+1/2'
'x+1/2, -y+1/2, -z'

loop_
_atom_site_aniso_label
_atom_site_aniso_U_11
_atom_site_aniso_U_22
_atom_site_aniso_U_33
_atom_site_aniso_U_23
_atom_site_aniso_U_13
_atom_site_aniso_U_12
C1 0.048(2) 0.049(2) 0.031(4) -0.019(2) 0.001(3) 0.003(2)
C2 0.051(2) 0.039(3) 0.046(3) -0.018(3) -0.004(2) 0.002(2)
C3 0.046(2) 0.033(3) 0.044(3) -0.015(3) -0.011(2) -0.009(2)
C4 0.037(3) 0.044(2) 0.037(3) -0.008(2) -0.012(3) -0.008(2)
C5 0.037(2) 0.051(2) 0.030(4) -0.002(2) -0.011(3) -0.002(2)
C6 0.042(2) 0.055(2) 0.020(4) -0.006(2) -0.006(2) 0.000(2)
C7 0.041(2) 0.056(2) 0.029(4) -0.011(3) 0.007(3) 0.007(2)
C8 0.035(3) 0.053(3) 0.028(3) -0.014(2) 0.016(2) 0.018(2)
C9 0.045(2) 0.034(3) 0.048(2) -0.014(2) 0.003(2) 0.015(3)
C10 0.053(2) 0.025(4) 0.052(3) -0.021(2) -0.002(2) 0.010(2)
C11 0.051(2) 0.015(4) 0.061(2) -0.007(2) -0.006(2) 0.002(2)
C12 0.047(2) 0.031(4) 0.055(3) -0.004(2) -0.008(2) -0.006(3)
C13 0.034(3) 0.030(3) 0.051(2) 0.005(2) -0.006(2) -0.015(3)
C14 0.021(3) 0.041(3) 0.043(2) 0.004(2) -0.006(2) -0.012(2)
C15 0.025(4) 0.042(2) 0.037(2) -0.003(2) -0.013(2) -0.009(2)
C16 0.022(4) 0.044(2) 0.038(2) 0.004(2) -0.011(2) 0.002(2)
C17 0.027(3) 0.047(2) 0.028(3) 0.010(2) -0.017(2) 0.006(2)
C18 0.044(2) 0.038(3) 0.035(3) 0.018(2) -0.005(2) 0.007(2)
C19 0.048(2) 0.040(2) 0.034(3) 0.022(2) 0.000(2) -0.002(2)
C20 0.044(2) 0.054(2) 0.013(3) 0.013(2) -0.001(3) -0.002(2)
C21 0.039(2) 0.059(2) 0.029(4) 0.007(2) 0.008(3) -0.003(2)
C22 0.032(3) 0.050(3) 0.036(3) 0.014(2) 0.008(3) -0.007(2)
C23 0.025(4) 0.054(2) 0.034(2) 0.010(2) 0.011(2) -0.003(2)
C24 0.018(3) 0.052(2) 0.035(2) 0.002(2) 0.012(2) 0.010(2)
C25 0.021(3) 0.043(3) 0.040(2) 0.0042(14) 0.000(2) 0.012(2)
C26 0.032(3) 0.027(3) 0.051(2) 0.004(2) -0.003(2) 0.020(3)
C27 0.039(2) 0.019(3) 0.051(3) 0.015(2) -0.008(2) 0.014(2)
C28 0.048(2) 0.014(3) 0.058(2) 0.012(2) -0.006(2) 0.002(2)
C29 0.041(2) 0.023(3) 0.046(3) 0.017(2) -0.006(2) -0.006(2)
C30 0.035(2) 0.033(3) 0.044(2) 0.018(2) -0.002(2) -0.012(2)
C31 0.024(3) 0.051(3) 0.029(3) 0.013(2) 0.008(2) -0.007(2)
C32 0.019(4) 0.047(2) 0.034(2) 0.008(2) 0.006(2) -0.005(2)
C33 0.026(4) 0.046(2) 0.038(2) 0.001(2) 0.008(3) 0.005(2)
C34 0.021(3) 0.037(3) 0.043(2) 0.0028(14) -0.002(2) 0.013(2)
C35 0.033(3) 0.024(3) 0.048(2) 0.002(2) -0.002(2) 0.018(3)
C36 0.048(2) 0.029(4) 0.050(3) 0.011(2) -0.003(2) 0.006(3)
C37 0.052(2) 0.016(4) 0.055(2) 0.016(2) -0.001(2) 0.001(2)
C38 0.051(2) 0.029(3) 0.049(3) 0.019(2) 0.001(2) -0.003(2)
C39 0.042(2) 0.033(3) 0.046(2) 0.022(2) 0.008(2) -0.014(2)
C40 0.021(3) 0.044(3) 0.043(2) 0.007(2) 0.003(2) -0.017(2)
C41 0.021(4) 0.046(2) 0.036(2) 0.000(2) -0.006(2) -0.014(2)
C42 0.019(4) 0.048(2) 0.034(2) 0.006(2) -0.006(2) 0.002(2)
C43 0.019(3) 0.048(2) 0.031(3) 0.010(2) -0.009(3) 0.002(2)
C44 0.032(2) 0.037(3) 0.039(3) 0.017(2) -0.008(2) 0.005(2)
C45 0.035(2) 0.029(2) 0.044(3) 0.016(2) -0.002(2) -0.007(2)
C46 0.036(2) 0.041(2) 0.021(4) 0.012(2) -0.002(2) -0.005(2)
C47 0.032(2) 0.051(2) 0.019(4) 0.010(2) 0.008(3) -0.003(2)
C48 0.041(2) 0.049(2) 0.033(4) -0.003(3) 0.004(3) 0.008(2)
C49 0.034(3) 0.042(3) 0.036(3) -0.006(2) 0.006(2) 0.012(2)
C50 0.045(2) 0.031(3) 0.047(2) -0.006(2) -0.001(3) 0.010(3)
C51 0.053(2) 0.025(4) 0.049(3) -0.010(3) -0.005(2) 0.004(2)
C52 0.056(2) 0.012(3) 0.059(2) 0.000(2) -0.003(2) -0.002(3)
C53 0.050(2) 0.026(4) 0.057(3) -0.003(2) -0.005(2) -0.011(3)
C54 0.039(3) 0.028(3) 0.055(2) 0.009(2) 0.001(2) -0.021(3)
C55 0.029(3) 0.044(2) 0.032(3) -0.009(2) -0.011(2) -0.015(2)
C56 0.033(2) 0.051(2) 0.025(4) -0.004(2) -0.006(3) -0.010(2)
C57 0.037(2) 0.040(2) 0.028(4) -0.004(2) -0.001(2) -0.004(2)
C58 0.050(2) 0.037(2) 0.025(3) -0.016(2) -0.007(2) 0.002(2)
C59 0.051(2) 0.030(3) 0.042(3) -0.016(2) -0.006(2) 0.002(2)
C60 0.047(2) 0.036(3) 0.044(2) -0.017(3) -0.012(2) -0.010(2)
Co1 0.0135(5) 0.0156(5) 0.0264(5) -0.0006(4) 0.0003(5) -0.0002(5)
N1 0.012(3) 0.012(3) 0.026(3) -0.002(2) 0.000(3) 0.001(3)
N2 0.010(3) 0.022(4) 0.020(4) -0.003(3) -0.001(3) 0.001(3)
N3 0.020(4) 0.015(3) 0.024(3) -0.002(3) 0.003(3) 0.003(3)
N4 0.009(3) 0.019(4) 0.021(4) 0.000(3) -0.001(3) 0.003(3)
C61 0.016(4) 0.021(4) 0.021(5) -0.003(4) 0.005(4) 0.004(4)
C62 0.023(4) 0.019(4) 0.017(5) -0.002(3) -0.004(4) 0.006(4)
C63 0.026(5) 0.014(4) 0.026(5) -0.009(3) -0.004(4) 0.006(3)
C64 0.014(4) 0.017(4) 0.017(4) -0.010(3) 0.002(3) 0.001(3)
C65 0.019(4) 0.012(4) 0.023(5) -0.003(3) -0.002(4) -0.006(3)
C66 0.019(4) 0.016(5) 0.031(5) -0.005(4) 0.000(4) 0.000(4)
C67 0.018(4) 0.029(5) 0.033(6) -0.009(4) 0.005(4) -0.003(4)
C68 0.023(5) 0.019(5) 0.041(6) -0.014(4) -0.011(4) 0.003(4)
C69 0.017(4) 0.021(5) 0.026(5) -0.007(4) 0.010(4) -0.006(4)
C70 0.025(4) 0.011(4) 0.027(5) 0.001(4) -0.003(4) 0.004(4)
C71 0.023(4) 0.011(4) 0.022(5) -0.001(3) -0.004(4) -0.001(4)
C72 0.027(5) 0.016(4) 0.031(5) -0.002(3) 0.004(4) -0.002(4)
C73 0.022(5) 0.016(4) 0.034(5) -0.002(3) -0.002(4) 0.002(4)
C74 0.027(5) 0.012(4) 0.023(5) -0.006(3) 0.011(4) 0.000(4)
C75 0.022(5) 0.018(5) 0.038(6) -0.007(4) 0.006(4) -0.006(4)
C76 0.014(4) 0.011(4) 0.037(5) -0.011(4) -0.002(4) -0.001(3)
C77 0.016(4) 0.023(5) 0.037(6) 0.002(4) 0.002(4) 0.009(4)
C78 0.014(4) 0.027(5) 0.035(5) -0.009(4) 0.000(4) 0.001(4)
C79 0.016(4) 0.032(5) 0.020(5) -0.001(4) 0.002(3) 0.001(4)
C80 0.013(4) 0.035(5) 0.026(5) 0.004(4) -0.008(4) 0.004(4)
C81 0.026(4) 0.024(5) 0.018(5) 0.001(4) 0.000(4) 0.012(4)
C82 0.047(6) 0.050(6) 0.038(6) -0.011(5) -0.018(5) 0.027(5)
C83 0.021(4) 0.018(4) 0.041(6) 0.007(4) -0.002(4) -0.001(3)
C84 0.057(6) 0.029(5) 0.035(6) -0.006(4) 0.003(5) -0.011(5)
C85 0.015(4) 0.021(5) 0.039(5) -0.003(4) 0.007(4) -0.005(3)
C86 0.022(5) 0.032(5) 0.057(7) -0.004(4) -0.006(4) -0.018(4)
C87 0.014(4) 0.022(5) 0.099(9) 0.008(5) 0.004(5) 0.001(4)
C88 0.048(6) 0.056(7) 0.063(8) 0.014(6) -0.028(6) 0.007(5)
C89 0.031(5) 0.024(5) 0.053(6) 0.010(4) -0.015(5) -0.001(4)
C90 0.045(6) 0.050(6) 0.040(6) 0.008(5) -0.010(5) 0.013(5)
C91 0.039(5) 0.013(4) 0.052(6) 0.009(4) 0.003(5) -0.005(4)
C92 0.054(6) 0.074(8) 0.050(7) 0.028(6) 0.006(6) -0.022(6)
C93 0.020(4) 0.024(5) 0.063(7) -0.004(4) 0.003(5) -0.006(4)
C94 0.050(6) 0.043(6) 0.045(7) 0.013(5) 0.024(5) -0.008(5)
C95 0.014(4) 0.033(5) 0.052(6) -0.006(4) -0.001(4) 0.008(4)
C96 0.036(6) 0.043(6) 0.072(8) -0.003(5) 0.014(5) 0.022(5)
Co2 0.0105(4) 0.0122(5) 0.0247(5) 0.0004(4) -0.0006(5) -0.0012(5)
N5 0.020(3) 0.003(3) 0.027(3) -0.005(2) 0.000(3) -0.001(3)
N6 0.013(3) 0.011(4) 0.020(4) -0.006(3) 0.003(3) -0.002(3)
N7 0.011(3) 0.012(3) 0.025(3) -0.001(2) 0.000(3) -0.002(3)
N8 0.017(3) 0.011(4) 0.022(4) 0.004(3) 0.002(3) 0.004(3)
C97 0.016(4) 0.014(4) 0.020(5) 0.002(3) 0.001(3) -0.006(3)
C98 0.025(5) 0.013(4) 0.028(5) -0.001(3) 0.002(4) -0.007(3)
C99 0.022(4) 0.013(4) 0.024(5) -0.004(3) -0.002(4) 0.003(3)
C100 0.022(4) 0.012(4) 0.021(5) 0.000(3) -0.005(4) -0.003(4)
C101 0.020(4) 0.012(4) 0.028(5) -0.009(4) -0.008(4) 0.008(4)
C102 0.018(4) 0.011(5) 0.024(5) -0.005(4) -0.006(4) -0.004(3)
C103 0.013(4) 0.010(5) 0.039(5) -0.003(4) 0.001(4) 0.001(4)
C104 0.005(4) 0.031(5) 0.024(5) -0.010(4) 0.001(3) 0.001(4)
C105 0.013(4) 0.014(5) 0.026(5) -0.004(4) 0.002(3) 0.001(4)
C106 0.021(4) 0.017(4) 0.023(5) -0.007(3) -0.001(4) -0.009(4)
C107 0.016(4) 0.015(4) 0.017(5) -0.004(3) -0.005(3) -0.003(3)
C108 0.031(5) 0.009(4) 0.031(5) 0.003(3) 0.005(4) -0.008(4)
C109 0.030(5) 0.011(4) 0.023(5) -0.005(3) 0.002(4) -0.001(4)
C110 0.031(5) 0.010(4) 0.026(5) 0.001(3) 0.002(4) 0.004(4)
C111 0.016(4) 0.031(5) 0.022(5) -0.004(4) 0.001(4) 0.004(4)
C112 0.011(4) 0.013(5) 0.033(5) -0.008(4) 0.001(4) 0.002(3)
C113 0.010(4) 0.025(6) 0.037(5) -0.006(4) 0.004(4) 0.002(4)
C114 0.014(4) 0.014(5) 0.038(6) -0.001(4) 0.002(4) -0.001(3)
C115 0.018(4) 0.011(4) 0.025(5) -0.006(4) -0.004(4) 0.002(4)
C116 0.018(4) 0.022(5) 0.029(5) -0.002(4) 0.007(4) -0.002(4)
C117 0.030(4) 0.027(5) 0.033(5) 0.005(4) -0.003(4) -0.002(4)
C118 0.051(6) 0.034(6) 0.064(7) -0.014(5) 0.012(5) -0.028(5)
C119 0.023(4) 0.012(4) 0.045(5) -0.002(4) 0.004(4) 0.002(3)
C120 0.034(5) 0.039(6) 0.049(6) -0.002(5) 0.006(5) 0.009(5)
C121 0.011(4) 0.019(5) 0.058(6) 0.000(4) 0.003(4) 0.001(3)
C122 0.050(6) 0.033(6) 0.076(8) -0.008(5) 0.013(6) 0.024(5)
C123 0.015(4) 0.012(4) 0.053(6) -0.003(4) 0.005(4) -0.004(3)
C124 0.036(5) 0.027(5) 0.065(7) 0.004(5) 0.012(5) -0.014(4)
C125 0.041(6) 0.012(4) 0.055(6) 0.001(4) -0.006(5) -0.005(4)
C126 0.053(7) 0.044(6) 0.068(8) 0.024(5) 0.037(6) 0.003(5)
C127 0.043(6) 0.019(5) 0.034(6) -0.003(4) 0.009(5) 0.005(4)
C128 0.048(6) 0.034(6) 0.035(6) 0.006(4) -0.013(5) 0.018(5)
C129 0.015(4) 0.033(5) 0.066(7) 0.008(5) -0.006(4) 0.008(4)
C130 0.041(6) 0.060(8) 0.096(10) 0.006(7) -0.042(6) 0.008(6)
C131 0.009(4) 0.026(5) 0.072(7) 0.006(5) -0.001(4) 0.001(4)
C132 0.040(6) 0.034(6) 0.081(8) -0.007(5) -0.026(5) -0.021(5)
Cl1A 0.212(10) 0.071(4) 0.060(3) 0.013(2) -0.018(6) -0.066(5)
Cl2A 0.237(11) 0.087(4) 0.068(4) -0.037(3) 0.046(6) 0.021(7)
Cl3A 0.158(8) 0.058(3) 0.056(3) 0.020(2) 0.021(4) 0.029(4)

loop_
_atom_site_label
_atom_site_type_symbol
_atom_site_fract_x
_atom_site_fract_y
_atom_site_fract_z
_atom_site_U_iso_or_equiv
_atom_site_thermal_displace_type
_atom_site_occupancy
_atom_site_calc_flag
_atom_site_refinement_flags
_atom_site_disorder_group
C1 C 0.2420(7) 0.4569(4) -0.0459(3) 0.0423(13) Uani 1 d U .
C2 C 0.2732(6) 0.5078(4) -0.0723(3) 0.0452(14) Uani 1 d U .
C3 C 0.3655(6) 0.5076(4) -0.0909(3) 0.0410(14) Uani 1 d U .
C4 C 0.4181(6) 0.4566(5) -0.0804(3) 0.0393(15) Uani 1 d U .
C5 C 0.3857(6) 0.4012(5) -0.0544(3) 0.0392(15) Uani 1 d U .
C6 C 0.3017(6) 0.4020(4) -0.0380(3) 0.0391(14) Uani 1 d U .
C7 C 0.1510(6) 0.4330(5) -0.0526(3) 0.0421(15) Uani 1 d U .
C8 C 0.0966(6) 0.4613(5) -0.0847(3) 0.0383(14) Uani 1 d U .
C9 C 0.1284(6) 0.5142(4) -0.1122(3) 0.0423(14) Uani 1 d U .
C10 C 0.2145(6) 0.5377(4) -0.1060(3) 0.0433(13) Uani 1 d U .
C11 C 0.2680(6) 0.5546(3) -0.1454(3) 0.0424(13) Uani 1 d U .
C12 C 0.3637(6) 0.5351(4) -0.1347(3) 0.044(2) Uani 1 d U .
C13 C 0.4155(6) 0.5130(4) -0.1686(3) 0.0384(14) Uani 1 d U .
C14 C 0.4739(5) 0.4576(4) -0.1609(3) 0.0349(13) Uani 1 d U .
C15 C 0.4752(6) 0.4306(4) -0.1172(3) 0.0346(14) Uani 1 d U .
C16 C 0.4780(5) 0.3618(4) -0.1127(3) 0.0346(14) Uani 1 d U .
C17 C 0.4229(5) 0.3426(4) -0.0745(3) 0.0339(13) Uani 1 d U .
C18 C 0.3734(6) 0.2884(4) -0.0762(3) 0.0391(14) Uani 1 d U .
C19 C 0.2797(6) 0.2889(4) -0.0575(3) 0.0411(14) Uani 1 d U .
C20 C 0.2472(7) 0.3458(4) -0.0392(2) 0.0369(12) Uani 1 d U .
C21 C 0.1527(6) 0.3643(5) -0.0487(3) 0.0419(15) Uani 1 d U .
C22 C 0.1006(6) 0.3268(5) -0.0761(3) 0.0393(14) Uani 1 d U .
C23 C 0.0416(6) 0.3562(5) -0.1103(3) 0.0376(14) Uani 1 d U .
C24 C 0.0388(5) 0.4219(5) -0.1152(3) 0.0349(13) Uani 1 d U .
C25 C 0.0371(5) 0.4506(4) -0.1593(3) 0.0345(13) Uani 1 d U .
C26 C 0.0927(5) 0.5080(4) -0.1579(3) 0.0366(14) Uani 1 d U .
C27 C 0.1444(6) 0.5234(4) -0.1954(3) 0.0363(13) Uani 1 d U .
C28 C 0.2379(6) 0.5487(3) -0.1888(3) 0.0401(12) Uani 1 d U .
C29 C 0.2924(6) 0.5217(4) -0.2243(3) 0.0368(13) Uani 1 d U .
C30 C 0.3802(6) 0.5042(4) -0.2160(3) 0.0374(14) Uani 1 d U .
C31 C 0.4171(6) 0.4454(5) -0.2345(3) 0.0345(14) Uani 1 d U .
C32 C 0.4732(6) 0.4194(5) -0.2015(3) 0.0334(14) Uani 1 d U .
C33 C 0.4766(6) 0.3528(5) -0.1971(3) 0.0367(14) Uani 1 d U .
C34 C 0.4786(5) 0.3239(4) -0.1519(3) 0.0336(13) Uani 1 d U .
C35 C 0.4226(5) 0.2659(4) -0.1524(3) 0.0348(13) Uani 1 d U .
C36 C 0.3721(6) 0.2501(4) -0.1159(3) 0.0421(15) Uani 1 d U .
C37 C 0.2792(6) 0.2256(4) -0.1227(3) 0.0412(13) Uani 1 d U .
C38 C 0.2240(6) 0.2504(4) -0.0856(3) 0.0431(14) Uani 1 d U .
C39 C 0.1375(6) 0.2691(4) -0.0955(3) 0.0400(14) Uani 1 d U .
C40 C 0.0432(5) 0.3163(5) -0.1507(3) 0.0358(13) Uani 1 d U .
C41 C 0.0401(5) 0.3442(4) -0.1936(3) 0.0344(14) Uani 1 d U .
C42 C 0.0390(5) 0.4130(5) -0.1981(3) 0.0335(14) Uani 1 d U .
C43 C 0.0924(5) 0.4321(4) -0.2366(3) 0.0323(14) Uani 1 d U .
C44 C 0.1451(6) 0.4848(4) -0.2348(3) 0.0362(14) Uani 1 d U .
C45 C 0.2397(6) 0.4834(3) -0.2513(3) 0.0359(13) Uani 1 d U .
C46 C 0.2690(6) 0.4284(4) -0.2717(3) 0.0325(13) Uani 1 d U .
C47 C 0.3627(6) 0.4074(4) -0.2629(3) 0.0339(13) Uani 1 d U .
C48 C 0.3654(6) 0.3409(5) -0.2592(3) 0.041(2) Uani 1 d U .
C49 C 0.4200(6) 0.3148(5) -0.2259(3) 0.0375(15) Uani 1 d U .
C50 C 0.3871(6) 0.2602(4) -0.1996(3) 0.0411(15) Uani 1 d U .
C51 C 0.3004(6) 0.2372(4) -0.2051(3) 0.0420(14) Uani 1 d U .
C52 C 0.2484(7) 0.2200(3) -0.1666(3) 0.0424(13) Uani 1 d U .
C53 C 0.1548(6) 0.2392(4) -0.1767(3) 0.0444(15) Uani 1 d U .
C54 C 0.1016(6) 0.2619(4) -0.1416(3) 0.0406(14) Uani 1 d U .
C55 C 0.0965(6) 0.3170(5) -0.2296(3) 0.0349(14) Uani 1 d U .
C56 C 0.1289(6) 0.3723(4) -0.2562(3) 0.0362(14) Uani 1 d U .
C57 C 0.2153(5) 0.3708(4) -0.2734(3) 0.0351(14) Uani 1 d U .
C58 C 0.2731(6) 0.3177(4) -0.2653(3) 0.0375(13) Uani 1 d U .
C59 C 0.2442(7) 0.2656(4) -0.2393(3) 0.0410(13) Uani 1 d U .
C60 C 0.1518(6) 0.2661(4) -0.2212(3) 0.0423(14) Uani 1 d U .
Co1 Co 0.24260(7) 0.52139(4) 0.03523(3) 0.0185(2) Uani 1 d . .
N1 N 0.2521(4) 0.4362(2) 0.0628(2) 0.0167(12) Uani 1 d . .
N2 N 0.1093(4) 0.5145(3) 0.0353(2) 0.017(2) Uani 1 d . .
N3 N 0.2335(4) 0.6060(2) 0.0063(2) 0.0194(14) Uani 1 d . .
N4 N 0.3748(4) 0.5256(3) 0.0316(2) 0.0162(15) Uani 1 d . .
C61 C 0.3300(5) 0.4011(4) 0.0712(3) 0.019(2) Uani 1 d . .
C62 C 0.3085(5) 0.3379(4) 0.0860(3) 0.020(2) Uani 1 d . .
C63 C 0.2177(5) 0.3324(4) 0.0863(3) 0.022(2) Uani 1 d . .
C64 C 0.1821(5) 0.3938(4) 0.0724(3) 0.016(2) Uani 1 d U .
C65 C 0.0919(5) 0.4076(4) 0.0672(3) 0.018(2) Uani 1 d . .
H65 H 0.0492(5) 0.3757(4) 0.0763(3) 0.021 Uiso 1 calc R .
C66 C 0.0587(5) 0.4634(4) 0.0501(3) 0.022(2) Uani 1 d . .
C67 C -0.0368(5) 0.4756(4) 0.0437(3) 0.027(2) Uani 1 d . .
C68 C -0.0436(5) 0.5341(4) 0.0246(3) 0.028(2) Uani 1 d . .
C69 C 0.0484(5) 0.5582(4) 0.0194(3) 0.021(2) Uani 1 d . .
C70 C 0.0689(5) 0.6158(4) 0.0014(3) 0.021(2) Uani 1 d . .
H70 H 0.0201(5) 0.6433(4) -0.0072(3) 0.025 Uiso 1 calc R .
C71 C 0.1564(5) 0.6374(3) -0.0053(3) 0.019(2) Uani 1 d . .
C72 C 0.1768(5) 0.6980(3) -0.0267(3) 0.025(2) Uani 1 d . .
C73 C 0.2676(5) 0.7037(3) -0.0277(3) 0.024(2) Uani 1 d . .
C74 C 0.3027(5) 0.6454(3) -0.0069(3) 0.021(2) Uani 1 d . .
C75 C 0.3919(5) 0.6304(4) -0.0045(3) 0.026(2) Uani 1 d . .
H75 H 0.4339(5) 0.6617(4) -0.0152(3) 0.031 Uiso 1 calc R .
C76 C 0.4273(5) 0.5743(4) 0.0121(3) 0.021(2) Uani 1 d . .
C77 C 0.5221(5) 0.5578(4) 0.0132(3) 0.026(2) Uani 1 d . .
C78 C 0.5278(5) 0.5002(4) 0.0335(3) 0.025(2) Uani 1 d . .
C79 C 0.4371(5) 0.4803(4) 0.0451(3) 0.023(2) Uani 1 d . .
C80 C 0.4144(5) 0.4234(4) 0.0639(3) 0.025(2) Uani 1 d . .
H80 H 0.4632(5) 0.3962(4) 0.0730(3) 0.030 Uiso 1 calc R .
C81 C 0.3761(5) 0.2855(4) 0.0930(3) 0.023(2) Uani 1 d . .
H81A H 0.4281(5) 0.3021(4) 0.1084(3) 0.027 Uiso 1 calc R .
H81B H 0.3501(5) 0.2532(4) 0.1120(3) 0.027 Uiso 1 calc R .
C82 C 0.4040(6) 0.2571(5) 0.0492(3) 0.045(3) Uani 1 d . .
H82A H 0.4468(6) 0.2238(5) 0.0547(3) 0.054 Uiso 1 calc R .
H82B H 0.4310(6) 0.2891(5) 0.0303(3) 0.054 Uiso 1 calc R .
H82C H 0.3522(6) 0.2398(5) 0.0340(3) 0.054 Uiso 1 calc R .
C83 C 0.1606(5) 0.2754(4) 0.0947(3) 0.026(2) Uani 1 d . .
H83A H 0.1068(5) 0.2882(4) 0.1104(3) 0.032 Uiso 1 calc R .
H83B H 0.1927(5) 0.2465(4) 0.1142(3) 0.032 Uiso 1 calc R .
C84 C 0.1344(6) 0.2407(4) 0.0507(3) 0.040(2) Uani 1 d . .
H84A H 0.0980(6) 0.2044(4) 0.0580(3) 0.049 Uiso 1 calc R .
H84B H 0.1879(6) 0.2271(4) 0.0351(3) 0.049 Uiso 1 calc R .
H84C H 0.1010(6) 0.2690(4) 0.0313(3) 0.049 Uiso 1 calc R .
C85 C -0.1101(5) 0.4291(4) 0.0558(3) 0.025(2) Uani 1 d . .
H85A H -0.1662(5) 0.4514(4) 0.0592(3) 0.030 Uiso 1 calc R .
H85B H -0.0962(5) 0.4093(4) 0.0845(3) 0.030 Uiso 1 calc R .
C86 C -0.1198(5) 0.3779(4) 0.0186(3) 0.037(2) Uani 1 d . .
H86A H -0.1667(5) 0.3487(4) 0.0271(3) 0.044 Uiso 1 calc R .
H86B H -0.0640(5) 0.3553(4) 0.0156(3) 0.044 Uiso 1 calc R .
H86C H -0.1348(5) 0.3976(4) -0.0099(3) 0.044 Uiso 1 calc R .
C87 C -0.1257(5) 0.5682(4) 0.0084(4) 0.045(3) Uani 1 d . .
H87A H -0.1772(5) 0.5525(4) 0.0247(4) 0.054 Uiso 1 calc R .
H87B H -0.1196(5) 0.6126(4) 0.0152(4) 0.054 Uiso 1 calc R .
C88 C -0.1415(7) 0.5606(5) -0.0410(4) 0.056(3) Uani 1 d . .
H88A H -0.1947(7) 0.5837(5) -0.0495(4) 0.067 Uiso 1 calc R .
H88B H -0.1494(7) 0.5164(5) -0.0479(4) 0.067 Uiso 1 calc R .
H88C H -0.0907(7) 0.5768(5) -0.0575(4) 0.067 Uiso 1 calc R .
C89 C 0.1078(6) 0.7401(4) -0.0491(3) 0.036(2) Uani 1 d . .
H89A H 0.0554(6) 0.7426(4) -0.0299(3) 0.043 Uiso 1 calc R .
H89B H 0.1320(6) 0.7821(4) -0.0522(3) 0.043 Uiso 1 calc R .
C90 C 0.0813(6) 0.7157(4) -0.0946(3) 0.045(2) Uani 1 d . .
H90A H 0.0376(6) 0.7438(4) -0.1080(3) 0.054 Uiso 1 calc R .
H90B H 0.0555(6) 0.6741(4) -0.0915(3) 0.054 Uiso 1 calc R .
H90C H 0.1334(6) 0.7135(4) -0.1139(3) 0.054 Uiso 1 calc R .
C91 C 0.3235(6) 0.7551(4) -0.0466(3) 0.035(2) Uani 1 d . .
H91A H 0.3791(6) 0.7571(4) -0.0300(3) 0.042 Uiso 1 calc R .
H91B H 0.2928(6) 0.7948(4) -0.0424(3) 0.042 Uiso 1 calc R .
C92 C 0.3443(7) 0.7465(5) -0.0971(3) 0.059(3) Uani 1 d . .
H92A H 0.3806(7) 0.7814(5) -0.1075(3) 0.071 Uiso 1 calc R .
H92B H 0.2891(7) 0.7453(5) -0.1141(3) 0.071 Uiso 1 calc R .
H92C H 0.3766(7) 0.7075(5) -0.1015(3) 0.071 Uiso 1 calc R .
C93 C 0.5948(5) 0.5958(4) -0.0105(3) 0.035(2) Uani 1 d . .
H93A H 0.5823(5) 0.6403(4) -0.0068(3) 0.042 Uiso 1 calc R .
H93B H 0.6517(5) 0.5871(4) 0.0037(3) 0.042 Uiso 1 calc R .
C94 C 0.6014(6) 0.5811(4) -0.0600(3) 0.046(3) Uani 1 d . .
H94A H 0.6480(6) 0.6066(4) -0.0735(3) 0.055 Uiso 1 calc R .
H94B H 0.5449(6) 0.5903(4) -0.0746(3) 0.055 Uiso 1 calc R .
H94C H 0.6156(6) 0.5370(4) -0.0640(3) 0.055 Uiso 1 calc R .
C95 C 0.6106(5) 0.4611(4) 0.0427(3) 0.033(2) Uani 1 d . .
H95A H 0.6063(5) 0.4430(4) 0.0727(3) 0.040 Uiso 1 calc R .
H95B H 0.6626(5) 0.4882(4) 0.0421(3) 0.040 Uiso 1 calc R .
C96 C 0.6227(6) 0.4079(5) 0.0080(4) 0.050(3) Uani 1 d . .
H96A H 0.6761(6) 0.3841(5) 0.0153(4) 0.061 Uiso 1 calc R .
H96B H 0.6285(6) 0.4257(5) -0.0219(4) 0.061 Uiso 1 calc R .
H96C H 0.5713(6) 0.3802(5) 0.0089(4) 0.061 Uiso 1 calc R .
Co2 Co 0.24756(7) 0.50347(4) 0.15181(3) 0.0158(2) Uani 1 d . .
N5 N 0.2374(4) 0.5893(2) 0.1244(2) 0.0164(13) Uani 1 d . .
N6 N 0.1143(4) 0.4969(3) 0.1554(2) 0.0144(15) Uani 1 d . .
N7 N 0.2574(4) 0.4169(2) 0.1780(2) 0.0163(13) Uani 1 d . .
N8 N 0.3788(4) 0.5114(3) 0.1513(2) 0.016(2) Uani 1 d . .
C97 C 0.3059(5) 0.6325(3) 0.1147(3) 0.017(2) Uani 1 d . .
C98 C 0.2705(5) 0.6931(3) 0.1017(3) 0.022(2) Uani 1 d . .
C99 C 0.1809(5) 0.6877(3) 0.1029(3) 0.020(2) Uani 1 d . .
C100 C 0.1595(5) 0.6242(4) 0.1183(3) 0.018(2) Uani 1 d . .
C101 C 0.0730(5) 0.6015(4) 0.1261(3) 0.020(2) Uani 1 d . .
H101 H 0.0236(5) 0.6291(4) 0.1188(3) 0.024 Uiso 1 calc R .
C102 C 0.0524(5) 0.5429(4) 0.1434(3) 0.018(2) Uani 1 d . .
C103 C -0.0369(4) 0.5229(4) 0.1540(3) 0.021(2) Uani 1 d . .
C104 C -0.0308(5) 0.4645(4) 0.1710(3) 0.020(2) Uani 1 d . .
C105 C 0.0641(5) 0.4472(4) 0.1715(3) 0.018(2) Uani 1 d . .
C106 C 0.0990(5) 0.3920(4) 0.1868(3) 0.020(2) Uani 1 d . .
H106 H 0.0567(5) 0.3598(4) 0.1957(3) 0.024 Uiso 1 calc R .
C107 C 0.1883(5) 0.3770(3) 0.1911(3) 0.016(2) Uani 1 d . .
C108 C 0.2236(5) 0.3199(4) 0.2112(3) 0.024(2) Uani 1 d . .
C109 C 0.3146(6) 0.3241(4) 0.2107(3) 0.021(2) Uani 1 d . .
C110 C 0.3357(5) 0.3852(4) 0.1894(3) 0.023(2) Uani 1 d . .
C111 C 0.4215(5) 0.4083(4) 0.1837(3) 0.023(2) Uani 1 d . .
H111 H 0.4705(5) 0.3814(4) 0.1929(3) 0.028 Uiso 1 calc R .
C112 C 0.4430(5) 0.4674(4) 0.1657(3) 0.019(2) Uani 1 d . .
C113 C 0.5344(5) 0.4921(4) 0.1611(3) 0.024(2) Uani 1 d . .
C114 C 0.5274(5) 0.5506(4) 0.1450(3) 0.022(2) Uani 1 d . .
C115 C 0.4309(5) 0.5617(4) 0.1378(3) 0.018(2) Uani 1 d . .
C116 C 0.3969(5) 0.6182(4) 0.1202(3) 0.023(2) Uani 1 d . .
H116 H 0.4397(5) 0.6500(4) 0.1112(3) 0.027 Uiso 1 calc R .
C117 C 0.3260(5) 0.7511(4) 0.0917(3) 0.030(2) Uani 1 d . .
H11A H 0.2939(5) 0.7776(4) 0.0707(3) 0.036 Uiso 1 calc R .
H11B H 0.3812(5) 0.7383(4) 0.0773(3) 0.036 Uiso 1 calc R .
C118 C 0.3483(6) 0.7897(4) 0.1349(3) 0.050(3) Uani 1 d . .
H11C H 0.3837(6) 0.8261(4) 0.1267(3) 0.060 Uiso 1 calc R .
H11D H 0.3817(6) 0.7636(4) 0.1558(3) 0.060 Uiso 1 calc R .
H11E H 0.2933(6) 0.8034(4) 0.1491(3) 0.060 Uiso 1 calc R .
C119 C 0.1103(5) 0.7389(3) 0.0941(3) 0.027(2) Uani 1 d . .
H11F H 0.0586(5) 0.7201(3) 0.0798(3) 0.032 Uiso 1 calc R .
H11G H 0.1346(5) 0.7701(3) 0.0736(3) 0.032 Uiso 1 calc R .
C120 C 0.0815(6) 0.7714(4) 0.1393(3) 0.041(2) Uani 1 d . .
H12A H 0.0371(6) 0.8034(4) 0.1329(3) 0.049 Uiso 1 calc R .
H12B H 0.1331(6) 0.7908(4) 0.1533(3) 0.049 Uiso 1 calc R .
H12C H 0.0564(6) 0.7403(4) 0.1596(3) 0.049 Uiso 1 calc R .
C121 C -0.1200(5) 0.5633(4) 0.1489(3) 0.029(2) Uani 1 d . .
H12D H -0.1152(5) 0.5879(4) 0.1215(3) 0.035 Uiso 1 calc R .
H12E H -0.1717(5) 0.5361(4) 0.1461(3) 0.035 Uiso 1 calc R .
C122 C -0.1336(7) 0.6071(4) 0.1886(4) 0.053(3) Uani 1 d . .
H12F H -0.1871(7) 0.6319(4) 0.1838(4) 0.064 Uiso 1 calc R .
H12G H -0.0826(7) 0.6349(4) 0.1913(4) 0.064 Uiso 1 calc R .
H12H H -0.1399(7) 0.5827(4) 0.2160(4) 0.064 Uiso 1 calc R .
C123 C -0.1035(5) 0.4207(4) 0.1905(3) 0.026(2) Uani 1 d . .
H12I H -0.0920(5) 0.3781(4) 0.1804(3) 0.032 Uiso 1 calc R .
H12J H -0.1609(5) 0.4333(4) 0.1785(3) 0.032 Uiso 1 calc R .
C124 C -0.1086(6) 0.4212(4) 0.2429(3) 0.043(3) Uani 1 d . .
H12K H -0.1553(6) 0.3928(4) 0.2528(3) 0.051 Uiso 1 calc R .
H12L H -0.1217(6) 0.4634(4) 0.2533(3) 0.051 Uiso 1 calc R .
H12M H -0.0519(6) 0.4076(4) 0.2553(3) 0.051 Uiso 1 calc R .
C125 C 0.1656(6) 0.2681(4) 0.2322(3) 0.036(2) Uani 1 d . .
H12N H 0.2002(6) 0.2298(4) 0.2346(3) 0.043 Uiso 1 calc R .
H12O H 0.1151(6) 0.2599(4) 0.2127(3) 0.043 Uiso 1 calc R .
C126 C 0.1318(7) 0.2867(5) 0.2791(4) 0.055(3) Uani 1 d . .
H12P H 0.0958(7) 0.2529(5) 0.2913(4) 0.066 Uiso 1 calc R .
H12Q H 0.0959(7) 0.3245(5) 0.2767(4) 0.066 Uiso 1 calc R .
H12R H 0.1821(7) 0.2944(5) 0.2988(4) 0.066 Uiso 1 calc R .
C127 C 0.3845(6) 0.2815(4) 0.2298(3) 0.032(2) Uani 1 d . .
H12S H 0.4337(6) 0.2790(4) 0.2086(3) 0.038 Uiso 1 calc R .
H12T H 0.3597(6) 0.2397(4) 0.2330(3) 0.038 Uiso 1 calc R .
C128 C 0.4212(6) 0.3035(4) 0.2767(3) 0.039(2) Uani 1 d . .
H12U H 0.4659(6) 0.2739(4) 0.2872(3) 0.047 Uiso 1 calc R .
H12V H 0.3726(6) 0.3054(4) 0.2983(3) 0.047 Uiso 1 calc R .
H12W H 0.4478(6) 0.3448(4) 0.2736(3) 0.047 Uiso 1 calc R .
C129 C 0.6162(5) 0.4560(4) 0.1771(3) 0.038(2) Uani 1 d . .
H12$ H 0.6688(5) 0.4737(4) 0.1629(3) 0.045 Uiso 1 calc R .
H12 H 0.6110(5) 0.4126(4) 0.1675(3) 0.045 Uiso 1 calc R .
C130 C 0.6287(6) 0.4578(5) 0.2296(4) 0.066(3) Uani 1 d . .
H13A H 0.6816(6) 0.4341(5) 0.2377(4) 0.079 Uiso 1 calc R .
H13B H 0.5770(6) 0.4393(5) 0.2441(4) 0.079 Uiso 1 calc R .
H13C H 0.6354(6) 0.5010(5) 0.2394(4) 0.079 Uiso 1 calc R .
C131 C 0.5991(5) 0.5978(4) 0.1351(3) 0.036(2) Uani 1 d . .
H13D H 0.5834(5) 0.6215(4) 0.1083(3) 0.043 Uiso 1 calc R .
H13E H 0.6548(5) 0.5761(4) 0.1293(3) 0.043 Uiso 1 calc R .
C132 C 0.6115(6) 0.6436(4) 0.1753(4) 0.052(3) Uani 1 d . .
H13F H 0.6582(6) 0.6735(4) 0.1682(4) 0.062 Uiso 1 calc R .
H13G H 0.6280(6) 0.6200(4) 0.2020(4) 0.062 Uiso 1 calc R .
H13H H 0.5561(6) 0.6658(4) 0.1808(4) 0.062 Uiso 1 calc R .
C1U C 0.2359(8) 0.0651(6) 0.1572(5) 0.136(4) Uiso 0.40 d PD 1
H1U H 0.1730(8) 0.0619(6) 0.1693(5) 0.163 Uiso 0.40 calc PR 1
Cl1B Cl 0.2849(11) -0.0108(5) 0.1568(6) 0.136(4) Uiso 0.40 d PD 1
Cl2B Cl 0.2990(10) 0.1157(6) 0.1925(4) 0.136(4) Uiso 0.40 d PD 1
Cl3B Cl 0.2327(12) 0.0957(8) 0.1016(5) 0.136(4) Uiso 0.40 d PD 1
C1T C 0.2916(6) 0.0634(3) 0.1538(2) 0.052(4) Uiso 0.60 d PD 2
H1T H 0.3584(6) 0.0589(3) 0.1571(2) 0.063 Uiso 0.60 calc PR 2
Cl1A Cl 0.2428(6) -0.0123(2) 0.1538(2) 0.114(3) Uani 0.60 d PD 2
Cl2A Cl 0.2502(7) 0.1074(3) 0.2001(2) 0.130(3) Uani 0.60 d PD 2
Cl3A Cl 0.2687(5) 0.1026(3) 0.1027(2) 0.091(3) Uani 0.60 d PD 2

loop_
_atom_type_symbol
_atom_type_description
_atom_type_scat_dispersion_real
_atom_type_scat_dispersion_imag
_atom_type_scat_source
C C 0.0033 0.0016 'International Tables Vol C Tables 4.2.6.8 and 6.1.1.4'
H H 0.0000 0.0000 'International Tables Vol C Tables 4.2.6.8 and 6.1.1.4'
N N 0.0061 0.0033 'International Tables Vol C Tables 4.2.6.8 and 6.1.1.4'
Co Co 0.3494 0.9721 'International Tables Vol C Tables 4.2.6.8 and 6.1.1.4'
Cl Cl 0.1484 0.1585 'International Tables Vol C Tables 4.2.6.8 and 6.1.1.4'

loop_
_geom_angle_atom_site_label_1
_geom_angle_atom_site_label_2
_geom_angle_atom_site_label_3
_geom_angle
C2 C1 C6 119.2(9)
C2 C1 C7 119.8(9)
C6 C1 C7 107.9(7)
C1 C2 C10 120.4(9)
C1 C2 C3 120.6(9)
C10 C2 C3 107.9(8)
C4 C3 C12 122.6(9)
C4 C3 C2 116.9(9)
C12 C3 C2 108.5(8)
C3 C4 C5 123.5(9)
C3 C4 C15 117.2(9)
C5 C4 C15 105.8(8)
C6 C5 C17 120.3(9)
C6 C5 C4 118.7(9)
C17 C5 C4 109.4(8)
C5 C6 C20 120.5(9)
C5 C6 C1 120.9(9)
C20 C6 C1 107.7(7)
C8 C7 C21 119.7(9)
C8 C7 C1 119.1(9)
C21 C7 C1 108.6(8)
C7 C8 C9 121.4(9)
C7 C8 C24 120.5(9)
C9 C8 C24 106.4(8)
C10 C9 C26 119.6(9)
C10 C9 C8 120.1(9)
C26 C9 C8 109.0(8)
C9 C10 C11 119.3(8)
C9 C10 C2 119.2(9)
C11 C10 C2 108.6(8)
C28 C11 C10 123.1(9)
C28 C11 C12 118.7(8)
C10 C11 C12 106.3(8)
C13 C12 C3 121.5(9)
C13 C12 C11 118.6(9)
C3 C12 C11 108.6(8)
C12 C13 C14 120.1(9)
C12 C13 C30 122.1(8)
C14 C13 C30 104.4(8)
C15 C14 C32 122.0(8)
C15 C14 C13 117.9(9)
C32 C14 C13 108.3(8)
C14 C15 C16 119.2(9)
C14 C15 C4 120.6(9)
C16 C15 C4 108.5(8)
C34 C16 C17 118.7(8)
C34 C16 C15 119.5(8)
C17 C16 C15 109.6(8)
C18 C17 C16 120.9(9)
C18 C17 C5 120.9(8)
C16 C17 C5 106.7(8)
C17 C18 C36 121.0(9)
C17 C18 C19 119.0(9)
C36 C18 C19 107.0(8)
C20 C19 C38 120.7(8)
C20 C19 C18 117.8(8)
C38 C19 C18 109.0(8)
C19 C20 C6 121.5(9)
C19 C20 C21 118.7(8)
C6 C20 C21 108.8(7)
C22 C21 C7 121.4(9)
C22 C21 C20 119.6(9)
C7 C21 C20 107.0(8)
C21 C22 C39 120.2(9)
C21 C22 C23 119.6(9)
C39 C22 C23 108.1(8)
C24 C23 C40 119.6(9)
C24 C23 C22 120.4(9)
C40 C23 C22 107.7(8)
C23 C24 C25 120.9(9)
C23 C24 C8 118.4(8)
C25 C24 C8 108.4(8)
C42 C25 C24 120.0(9)
C42 C25 C26 118.9(8)
C24 C25 C26 108.4(8)
C27 C26 C9 120.9(8)
C27 C26 C25 119.0(9)
C9 C26 C25 107.9(8)
C26 C27 C44 121.4(8)
C26 C27 C28 119.7(8)
C44 C27 C28 107.7(8)
C11 C28 C29 122.1(9)
C11 C28 C27 117.4(8)
C29 C28 C27 106.7(7)
C45 C29 C30 118.9(9)
C45 C29 C28 109.2(7)
C30 C29 C28 120.8(9)
C29 C30 C31 121.2(9)
C29 C30 C13 117.5(9)
C31 C30 C13 108.7(8)
C32 C31 C47 122.0(9)
C32 C31 C30 107.5(8)
C47 C31 C30 119.2(8)
C31 C32 C33 118.5(9)
C31 C32 C14 111.1(8)
C33 C32 C14 118.9(9)
C32 C33 C49 118.7(9)
C32 C33 C34 119.9(9)
C49 C33 C34 108.2(8)
C16 C34 C33 120.5(8)
C16 C34 C35 118.4(8)
C33 C34 C35 109.0(8)
C36 C35 C34 120.7(9)
C36 C35 C50 121.4(8)
C34 C35 C50 106.0(8)
C35 C36 C18 120.2(9)
C35 C36 C37 119.7(9)
C18 C36 C37 108.7(8)
C52 C37 C38 122.9(9)
C52 C37 C36 117.7(9)
C38 C37 C36 107.3(8)
C39 C38 C19 120.1(9)
C39 C38 C37 118.2(9)
C19 C38 C37 108.0(8)
C38 C39 C22 120.7(9)
C38 C39 C54 120.3(9)
C22 C39 C54 108.2(8)
C41 C40 C54 121.0(9)
C41 C40 C23 119.5(9)
C54 C40 C23 108.4(8)
C40 C41 C42 120.3(9)
C40 C41 C55 118.0(9)
C42 C41 C55 109.2(8)
C25 C42 C41 119.6(9)
C25 C42 C43 119.7(9)
C41 C42 C43 110.2(8)
C44 C43 C42 121.0(9)
C44 C43 C56 119.8(8)
C42 C43 C56 105.5(8)
C43 C44 C27 119.9(8)
C43 C44 C45 121.0(8)
C27 C44 C45 106.6(7)
C46 C45 C29 124.4(8)
C46 C45 C44 117.2(7)
C29 C45 C44 109.7(8)
C45 C46 C57 123.1(8)
C45 C46 C47 118.2(8)
C57 C46 C47 105.8(7)
C48 C47 C31 120.4(8)
C48 C47 C46 109.7(8)
C31 C47 C46 118.1(8)
C49 C48 C47 117.7(9)
C49 C48 C58 120.1(9)
C47 C48 C58 107.3(8)
C48 C49 C33 122.5(9)
C48 C49 C50 119.1(9)
C33 C49 C50 108.8(8)
C51 C50 C49 121.4(9)
C51 C50 C35 118.0(9)
C49 C50 C35 107.9(8)
C50 C51 C52 120.1(9)
C50 C51 C59 118.5(9)
C52 C51 C59 110.3(8)
C37 C52 C51 123.1(9)
C37 C52 C53 118.6(9)
C51 C52 C53 106.4(8)
C54 C53 C60 121.7(9)
C54 C53 C52 118.9(9)
C60 C53 C52 108.8(8)
C53 C54 C40 118.4(9)
C53 C54 C39 121.1(9)
C40 C54 C39 107.7(8)
C60 C55 C41 121.2(9)
C60 C55 C56 120.9(8)
C41 C55 C56 105.0(8)
C57 C56 C55 118.5(8)
C57 C56 C43 120.0(8)
C55 C56 C43 110.1(8)
C56 C57 C58 121.0(8)
C56 C57 C46 118.6(8)
C58 C57 C46 108.6(7)
C59 C58 C57 121.3(8)
C59 C58 C48 118.8(8)
C57 C58 C48 108.7(7)
C58 C59 C51 121.8(9)
C58 C59 C60 118.4(8)
C51 C59 C60 107.0(8)
C55 C60 C53 119.6(9)
C55 C60 C59 119.9(9)
C53 C60 C59 107.4(8)
N1 Co1 N4 89.5(3)
N1 Co1 N3 178.8(2)
N4 Co1 N3 90.3(3)
N1 Co1 N2 90.3(3)
N4 Co1 N2 176.5(2)
N3 Co1 N2 89.9(3)
C64 N1 C61 103.9(5)
C64 N1 Co1 127.6(5)
C61 N1 Co1 127.9(5)
C69 N2 C66 105.7(6)
C69 N2 Co1 127.5(5)
C66 N2 Co1 126.8(5)
C71 N3 C74 105.4(6)
C71 N3 Co1 126.8(5)
C74 N3 Co1 127.8(5)
C79 N4 C76 104.4(6)
C79 N4 Co1 128.3(5)
C76 N4 Co1 127.3(5)
C80 C61 N1 123.7(7)
C80 C61 C62 125.0(7)
N1 C61 C62 111.2(6)
C63 C62 C61 107.6(7)
C63 C62 C81 126.8(8)
C61 C62 C81 125.0(7)
C62 C63 C64 106.5(8)
C62 C63 C83 129.6(8)
C64 C63 C83 123.7(6)
C65 C64 N1 124.3(7)
C65 C64 C63 124.8(7)
N1 C64 C63 110.7(6)
C66 C65 C64 124.8(7)
C65 C66 N2 126.0(7)
C65 C66 C67 123.4(7)
N2 C66 C67 110.6(7)
C68 C67 C66 106.6(7)
C68 C67 C85 129.3(7)
C66 C67 C85 124.0(8)
C67 C68 C69 106.8(7)
C67 C68 C87 129.0(8)
C69 C68 C87 124.1(8)
C70 C69 N2 125.7(7)
C70 C69 C68 124.0(8)
N2 C69 C68 110.3(7)
C69 C70 C71 123.8(7)
N3 C71 C70 126.3(7)
N3 C71 C72 111.0(6)
C70 C71 C72 122.8(7)
C73 C72 C71 107.1(7)
C73 C72 C89 128.0(7)
C71 C72 C89 124.3(7)
C72 C73 C74 105.7(7)
C72 C73 C91 129.4(7)
C74 C73 C91 124.9(7)
C75 C74 N3 124.8(7)
C75 C74 C73 124.2(7)
N3 C74 C73 110.8(6)
C74 C75 C76 125.9(8)
C75 C76 N4 123.7(7)
C75 C76 C77 125.6(7)
N4 C76 C77 110.7(7)
C78 C77 C76 106.5(7)
C78 C77 C93 129.2(7)
C76 C77 C93 123.8(7)
C77 C78 C79 107.7(7)
C77 C78 C95 128.4(7)
C79 C78 C95 123.9(8)
C80 C79 N4 123.8(7)
C80 C79 C78 125.4(8)
N4 C79 C78 110.7(7)
C79 C80 C61 126.7(8)
C82 C81 C62 111.4(7)
C63 C83 C84 112.7(7)
C67 C85 C86 110.9(7)
C88 C87 C68 113.0(8)
C90 C89 C72 111.7(7)
C73 C91 C92 113.2(7)
C94 C93 C77 112.7(7)
C78 C95 C96 112.4(7)
N8 Co2 N7 90.4(3)
N8 Co2 N5 89.7(3)
N7 Co2 N5 178.8(2)
N8 Co2 N6 177.2(2)
N7 Co2 N6 89.3(3)
N5 Co2 N6 90.6(3)
C100 N5 C97 103.7(5)
C100 N5 Co2 126.9(5)
C97 N5 Co2 128.4(5)
C105 N6 C102 105.1(6)
C105 N6 Co2 128.0(5)
C102 N6 Co2 126.9(5)
C107 N7 C110 105.2(5)
C107 N7 Co2 127.8(5)
C110 N7 Co2 126.8(5)
C115 N8 C112 102.5(6)
C115 N8 Co2 129.1(5)
C112 N8 Co2 128.5(5)
C116 C97 N5 122.9(7)
C116 C97 C98 125.4(7)
N5 C97 C98 111.6(6)
C99 C98 C97 106.4(7)
C99 C98 C117 128.4(7)
C97 C98 C117 125.1(7)
C98 C99 C100 107.8(7)
C98 C99 C119 128.3(7)
C100 C99 C119 123.8(7)
N5 C100 C101 124.6(7)
N5 C100 C99 110.4(6)
C101 C100 C99 124.9(7)
C102 C101 C100 125.3(7)
C101 C102 N6 125.4(7)
C101 C102 C103 123.7(7)
N6 C102 C103 110.8(7)
C104 C103 C102 107.0(6)
C104 C103 C121 127.9(7)
C102 C103 C121 125.0(7)
C103 C104 C105 107.5(7)
C103 C104 C123 130.5(7)
C105 C104 C123 121.9(7)
C106 C105 N6 124.3(7)
C106 C105 C104 126.2(7)
N6 C105 C104 109.5(7)
C105 C106 C107 127.0(7)
C106 C107 N7 123.6(7)
C106 C107 C108 125.7(7)
N7 C107 C108 110.7(6)
C109 C108 C107 107.7(7)
C109 C108 C125 128.1(8)
C107 C108 C125 124.1(7)
C108 C109 C110 106.0(8)
C108 C109 C127 131.0(8)
C110 C109 C127 122.9(7)
C111 C110 N7 125.5(7)
C111 C110 C109 124.1(8)
N7 C110 C109 110.4(7)
C112 C111 C110 125.1(8)
C111 C112 N8 123.6(7)
C111 C112 C113 124.6(7)
N8 C112 C113 111.7(7)
C114 C113 C112 106.9(7)
C114 C113 C129 130.1(8)
C112 C113 C129 122.7(8)
C113 C114 C115 106.1(7)
C113 C114 C131 129.5(7)
C115 C114 C131 124.4(7)
N8 C115 C116 124.3(7)
N8 C115 C114 112.7(7)
C116 C115 C114 123.0(7)
C115 C116 C97 125.5(7)
C98 C117 C118 112.7(7)
C99 C119 C120 110.9(7)
C122 C121 C103 112.5(7)
C104 C123 C124 113.9(6)
C108 C125 C126 111.8(7)
C109 C127 C128 113.6(7)
C113 C129 C130 113.2(7)
C114 C131 C132 111.0(8)
Cl3B C1U Cl1B 109.8(3)
Cl3B C1U Cl2B 109.8(3)
Cl1B C1U Cl2B 109.6(3)
Cl3A C1T Cl1A 110.5(3)
Cl3A C1T Cl2A 110.3(3)
Cl1A C1T Cl2A 109.6(3)

loop_
_geom_bond_atom_site_label_1
_geom_bond_atom_site_label_2
_geom_bond_distance
C1 C2 1.402(12)
C1 C6 1.474(12)
C1 C7 1.455(13)
C2 C10 1.458(12)
C2 C3 1.473(13)
C3 C4 1.362(13)
C3 C12 1.409(13)
C4 C5 1.476(13)
C4 C15 1.477(13)
C5 C6 1.336(12)
C5 C17 1.475(12)
C6 C20 1.433(12)
C7 C8 1.376(12)
C7 C21 1.451(13)
C8 C9 1.453(14)
C8 C24 1.490(13)
C9 C10 1.382(12)
C9 C26 1.446(13)
C10 C11 1.447(12)
C11 C28 1.353(11)
C11 C12 1.512(12)
C12 C13 1.339(12)
C13 C14 1.472(12)
C13 C30 1.497(12)
C14 C15 1.401(13)
C14 C32 1.435(13)
C15 C16 1.456(13)
C16 C34 1.400(12)
C16 C17 1.443(12)
C17 C18 1.357(12)
C18 C36 1.417(13)
C18 C19 1.495(12)
C19 C20 1.399(12)
C19 C38 1.422(12)
C20 C21 1.482(13)
C21 C22 1.365(13)
C22 C39 1.449(13)
C22 C23 1.470(12)
C23 C24 1.390(13)
C23 C40 1.451(13)
C24 C25 1.428(13)
C25 C42 1.387(13)
C25 C26 1.463(12)
C26 C27 1.381(12)
C27 C44 1.409(12)
C27 C28 1.499(12)
C28 C29 1.435(12)
C29 C45 1.375(11)
C29 C30 1.376(12)
C30 C31 1.457(13)
C31 C32 1.390(12)
C31 C47 1.408(12)
C32 C33 1.407(13)
C33 C49 1.434(13)
C33 C34 1.460(13)
C34 C35 1.477(12)
C35 C36 1.348(12)
C35 C50 1.485(12)
C36 C37 1.485(12)
C37 C52 1.370(11)
C37 C38 1.458(12)
C38 C39 1.373(12)
C39 C54 1.463(13)
C40 C41 1.387(13)
C40 C54 1.461(13)
C41 C42 1.455(13)
C41 C55 1.464(13)
C42 C43 1.436(12)
C43 C44 1.360(12)
C43 C56 1.486(12)
C44 C45 1.486(12)
C45 C46 1.373(10)
C46 C57 1.451(11)
C46 C47 1.483(11)
C47 C48 1.406(12)
C48 C49 1.383(13)
C48 C58 1.464(12)
C49 C50 1.470(13)
C50 C51 1.383(12)
C51 C52 1.415(12)
C51 C59 1.435(12)
C52 C53 1.477(13)
C53 C54 1.381(12)
C53 C60 1.424(13)
C55 C60 1.372(13)
C55 C56 1.481(13)
C56 C57 1.378(11)
C57 C58 1.429(11)
C58 C59 1.401(11)
C59 C60 1.471(13)
Co1 N1 1.971(5)
Co1 N4 1.967(6)
Co1 N3 1.979(6)
Co1 N2 1.983(6)
N1 C64 1.399(9)
N1 C61 1.395(9)
N2 C69 1.370(10)
N2 C66 1.383(10)
N3 C71 1.363(9)
N3 C74 1.376(9)
N4 C79 1.386(10)
N4 C76 1.408(10)
C61 C80 1.354(11)
C61 C62 1.434(11)
C62 C63 1.352(10)
C62 C81 1.506(10)
C63 C64 1.454(11)
C63 C83 1.491(10)
C64 C65 1.378(10)
C65 C66 1.370(11)
C66 C67 1.452(11)
C67 C68 1.356(12)
C67 C85 1.506(10)
C68 C69 1.465(11)
C68 C87 1.492(11)
C69 C70 1.357(11)
C70 C71 1.389(10)
C71 C72 1.454(10)
C72 C73 1.354(11)
C72 C89 1.504(11)
C73 C74 1.467(10)
C73 C91 1.471(10)
C74 C75 1.362(10)
C75 C76 1.381(11)
C76 C77 1.450(10)
C77 C78 1.354(11)
C77 C93 1.512(11)
C78 C79 1.449(10)
C78 C95 1.504(10)
C79 C80 1.363(11)
C81 C82 1.476(11)
C83 C84 1.533(11)
C85 C86 1.541(11)
C87 C88 1.473(13)
C89 C90 1.484(12)
C91 C92 1.522(12)
C93 C94 1.487(12)
C95 C96 1.524(12)
Co2 N8 1.955(6)
Co2 N7 1.982(5)
Co2 N5 1.983(5)
Co2 N6 1.985(6)
N5 C100 1.381(9)
N5 C97 1.394(9)
N6 C105 1.368(9)
N6 C102 1.382(9)
N7 C107 1.380(9)
N7 C110 1.380(9)
N8 C115 1.371(10)
N8 C112 1.394(9)
C97 C116 1.392(10)
C97 C98 1.432(10)
C98 C99 1.335(11)
C98 C117 1.501(10)
C99 C100 1.446(10)
C99 C119 1.525(10)
C100 C101 1.390(10)
C101 C102 1.367(11)
C102 C103 1.425(10)
C103 C104 1.330(11)
C103 C121 1.505(10)
C104 C105 1.454(10)
C104 C123 1.530(10)
C105 C106 1.350(10)
C106 C107 1.369(10)
C107 C108 1.437(11)
C108 C109 1.353(11)
C108 C125 1.519(11)
C109 C110 1.465(11)
C109 C127 1.481(11)
C110 C111 1.373(11)
C111 C112 1.388(11)
C112 C113 1.460(10)
C113 C114 1.322(11)
C113 C129 1.506(10)
C114 C115 1.465(10)
C114 C131 1.486(10)
C115 C116 1.391(11)
C117 C118 1.540(11)
C119 C120 1.552(11)
C121 C122 1.497(12)
C123 C124 1.537(12)
C125 C126 1.512(13)
C127 C128 1.549(12)
C129 C130 1.548(14)
C131 C132 1.532(12)
C1U Cl3B 1.752(5)
C1U Cl1B 1.755(5)
C1U Cl2B 1.756(5)
C1T Cl3A 1.742(5)
C1T Cl1A 1.752(5)
C1T Cl2A 1.756(5)
